data_2220116
loop_
_publ_author_name
'Chen, Zhi-Qiang'
'Zhang, Wen-Zhi'
'Xu, Qun'

_publ_section_title
Poly[\m~2~-aqua-[\m~2~-1,1'-(butane-1,4-diyl)diimidazole]bis(\m~4~-naphthalene-1,4-dicarboxylato)dimanganese(II)]
_journal_coeditor_code CI2711
_journal_issue 12
_journal_name_full 'Acta Crystallographica Section E'
_journal_page_first m1543
_journal_paper_doi 10.1107/S1600536808036787
_journal_volume 64
_journal_year 2008
_chemical_formula_iupac '[Mn2 (C12 H6 O4)2 (C10 H14 N4) (H2 O)]'
_chemical_formula_moiety 'C34 H28 Mn2 N4 O9'
_chemical_formula_sum 'C34 H28 Mn2 N4 O9'
_chemical_formula_weight 746.48
_chemical_name_systematic 1,4-dicarboxylato)dimanganese(II)]
_space_group_IT_number 15
_symmetry_cell_setting monoclinic
_symmetry_space_group_name_Hall '-C 2yc'
_symmetry_space_group_name_H-M 'C 1 2/c 1'
_atom_sites_solution_hydrogens geom
_atom_sites_solution_primary direct
_atom_sites_solution_secondary difmap
_audit_creation_method SHELXL-97
_cell_angle_alpha 90.00
_cell_angle_beta 126.3190(10)
_cell_angle_gamma 90.00
_cell_formula_units_Z 4
_cell_length_a 18.386(2)
_cell_length_b 14.8887(18)
_cell_length_c 13.9121(17)
_cell_measurement_reflns_used 3032
_cell_measurement_temperature 293(2)
_cell_measurement_theta_max 26.06
_cell_measurement_theta_min 1.08
_cell_volume 3068.5(6)
_computing_cell_refinement 'SAINT (Bruker, 1998)'
_computing_data_collection 'SMART (Bruker, 1998)'
_computing_data_reduction 'SAINT (Bruker, 1998)'
_computing_molecular_graphics 'SHELXTL (Sheldrick, 2008)'
_computing_publication_material 'SHELXTL (Sheldrick, 2008)'
_computing_structure_refinement 'SHELXL97 (Sheldrick, 2008)'
_computing_structure_solution 'SHELXS97 (Sheldrick, 2008)'
_diffrn_ambient_temperature 293(2)
_diffrn_measured_fraction_theta_full 0.999
_diffrn_measured_fraction_theta_max 0.997
_diffrn_measurement_device_type 'Bruker APEX CCD area-detector'
_diffrn_measurement_method '\f and \w'
_diffrn_radiation_monochromator graphite
_diffrn_radiation_source 'fine-focus sealed tube'
_diffrn_radiation_type MoK\a
_diffrn_radiation_wavelength 0.71073
_diffrn_reflns_av_R_equivalents 0.0203
_diffrn_reflns_av_sigmaI/netI 0.0240
_diffrn_reflns_limit_h_max 22
_diffrn_reflns_limit_h_min -21
_diffrn_reflns_limit_k_max 18
_diffrn_reflns_limit_k_min -17
_diffrn_reflns_limit_l_max 17
_diffrn_reflns_limit_l_min -17
_diffrn_reflns_number 8475
_diffrn_reflns_theta_full 25.00
_diffrn_reflns_theta_max 26.06
_diffrn_reflns_theta_min 1.94
_diffrn_standards_number 0
_exptl_absorpt_coefficient_mu 0.889
_exptl_absorpt_correction_T_max 0.814
_exptl_absorpt_correction_T_min 0.754
_exptl_absorpt_correction_type multi-scan
_exptl_absorpt_process_details '(SADABS; Bruker, 1998)'
_exptl_crystal_colour colourless
_exptl_crystal_density_diffrn 1.616
_exptl_crystal_density_method 'not measured'
_exptl_crystal_description Block
_exptl_crystal_F_000 1528
_exptl_crystal_size_max 0.31
_exptl_crystal_size_mid 0.29
_exptl_crystal_size_min 0.23
_refine_diff_density_max 0.363
_refine_diff_density_min -0.244
_refine_ls_extinction_method none
_refine_ls_goodness_of_fit_ref 1.062
_refine_ls_hydrogen_treatment mixed
_refine_ls_matrix_type full
_refine_ls_number_parameters 226
_refine_ls_number_reflns 3032
_refine_ls_number_restraints 0
_refine_ls_restrained_S_all 1.062
_refine_ls_R_factor_all 0.0377
_refine_ls_R_factor_gt 0.0318
_refine_ls_shift/su_max 0.001
_refine_ls_shift/su_mean 0.000
_refine_ls_structure_factor_coef Fsqd
_refine_ls_weighting_details 'calc w=1/[\s^2^(Fo^2^)+(0.039P)^2^+3.0197P] where P=(Fo^2^+2Fc^2^)/3'
_refine_ls_weighting_scheme calc
_refine_ls_wR_factor_gt 0.0774
_refine_ls_wR_factor_ref 0.0806
_reflns_number_gt 2643
_reflns_number_total 3032
_reflns_threshold_expression I>2\s(I)
_cod_data_source_file ci2711.cif
_cod_data_source_block I
_cod_depositor_comments
;
The following automatic conversions were performed:
'_symmetry_cell_setting' value 'Monoclinic' changed to 'monoclinic'
according to '/home/saulius/struct/CIF-dictionaries/cif_core.dic'
dictionary named 'cif_core.dic' version 2.4.1 from 2010-06-29.

Automatic conversion script
Id: cif_fix_enum 1527 2010-12-29 10:47:43Z saulius 

The following automatic conversions were performed:

'_symmetry_cell_setting' value 'Monoclinic' changed to 'monoclinic'
according to /home/saulius/struct/CIF-dictionaries/cif_core.dic
dictionary named 'cif_core.dic' version 2.4.1 from 2010-06-29.

Automatic conversion script
Id: cif_fix_values 1715 2011-07-08 13:25:40Z adriana 
;
_cod_original_sg_symbol_H-M 'C 2/c'
_cod_database_code 2220116
_cod_database_fobs_code 2220116

loop_
_symmetry_equiv_pos_as_xyz
'x, y, z'
'-x, y, -z+1/2'
'x+1/2, y+1/2, z'
'-x+1/2, y+1/2, -z+1/2'
'-x, -y, -z'
'x, -y, z-1/2'
'-x+1/2, -y+1/2, -z'
'x+1/2, -y+1/2, z-1/2'

loop_
_atom_site_type_symbol
_atom_site_label
_atom_site_fract_x
_atom_site_fract_y
_atom_site_fract_z
_atom_site_U_iso_or_equiv
_atom_site_adp_type
_atom_site_calc_flag
_atom_site_refinement_flags
_atom_site_occupancy
C C1 0.62201(13) 0.35715(13) 0.80331(19) 0.0292(4) Uani d . 1
C C2 0.69094(14) 0.28719(14) 0.82714(18) 0.0284(4) Uani d . 1
C C3 0.78080(14) 0.30737(15) 0.90435(19) 0.0365(5) Uani d . 1
H H3 0.7985 0.3593 0.9502 0.044 Uiso calc R 1
C C4 0.84703(15) 0.25114(16) 0.9159(2) 0.0380(5) Uani d . 1
H H4 0.9076 0.2671 0.9671 0.046 Uiso calc R 1
C C5 0.82279(14) 0.17325(14) 0.85222(18) 0.0312(5) Uani d . 1
C C6 0.89049(15) 0.12254(14) 0.84487(19) 0.0340(5) Uani d . 1
C C7 0.73108(15) 0.14565(14) 0.77897(19) 0.0311(5) Uani d . 1
C C8 0.66391(14) 0.20353(14) 0.76583(18) 0.0287(4) Uani d . 1
C C9 0.57318(16) 0.17399(16) 0.6942(2) 0.0412(5) Uani d . 1
H H9 0.5284 0.2108 0.6844 0.049 Uiso calc R 1
C C10 0.70427(18) 0.06162(16) 0.7191(2) 0.0433(6) Uani d . 1
H H10 0.7475 0.0238 0.7262 0.052 Uiso calc R 1
C C11 0.6163(2) 0.03575(17) 0.6515(3) 0.0547(7) Uani d . 1
H H11 0.5998 -0.0196 0.6132 0.066 Uiso calc R 1
C C12 0.55052(19) 0.09235(19) 0.6395(3) 0.0562(7) Uani d . 1
H H12 0.4905 0.0739 0.5934 0.067 Uiso calc R 1
C C13 0.26433(15) 0.55518(18) 0.4740(2) 0.0458(6) Uani d . 1
H H13 0.2502 0.5058 0.5011 0.055 Uiso calc R 1
C C14 0.12054(17) 0.6389(3) 0.3926(3) 0.0710(10) Uani d . 1
H H14A 0.1202 0.6951 0.4277 0.085 Uiso calc R 1
H H14B 0.1097 0.5909 0.4298 0.085 Uiso calc R 1
C C15 0.04623(15) 0.6403(2) 0.2644(2) 0.0521(7) Uani d . 1
H H15A 0.0518 0.5883 0.2273 0.062 Uiso calc R 1
H H15B 0.0525 0.6934 0.2295 0.062 Uiso calc R 1
C C16 0.25299(18) 0.68327(19) 0.3927(2) 0.0509(7) Uani d . 1
H H16 0.2318 0.7383 0.3541 0.061 Uiso calc R 1
C C17 0.33284(16) 0.64368(16) 0.4330(2) 0.0420(6) Uani d . 1
H H17 0.3763 0.6682 0.4265 0.050 Uiso calc R 1
N N1 0.34027(11) 0.56325(13) 0.48419(16) 0.0334(4) Uani d . 1
N N2 0.21024(13) 0.62621(16) 0.42028(18) 0.0474(5) Uani d . 1
O O1 0.56289(11) 0.37653(11) 0.69574(14) 0.0431(4) Uani d . 1
O O2 0.63083(10) 0.39108(10) 0.89143(13) 0.0384(4) Uani d . 1
O O1W 0.5000 0.54659(13) 0.7500 0.0258(4) Uani d S 1
O O3 0.88390(16) 0.13596(16) 0.75292(18) 0.0801(8) Uani d . 1
O O4 0.94753(9) 0.07087(9) 0.92823(12) 0.0271(3) Uani d . 1
Mn Mn1 0.456815(18) 0.470697(19) 0.58778(3) 0.02220(10) Uani d . 1
H H1W1 0.542(2) 0.578(2) 0.760(3) 0.080(11) Uiso d . 1

loop_
_atom_site_aniso_label
_atom_site_aniso_U_11
_atom_site_aniso_U_22
_atom_site_aniso_U_33
_atom_site_aniso_U_12
_atom_site_aniso_U_13
_atom_site_aniso_U_23
C1 0.0272(11) 0.0277(10) 0.0356(12) 0.0069(8) 0.0203(10) 0.0041(9)
C2 0.0293(11) 0.0307(10) 0.0280(11) 0.0099(8) 0.0186(9) 0.0049(8)
C3 0.0322(12) 0.0365(12) 0.0344(12) 0.0065(9) 0.0163(10) -0.0075(9)
C4 0.0250(11) 0.0478(13) 0.0333(12) 0.0089(10) 0.0129(10) -0.0012(10)
C5 0.0329(11) 0.0359(11) 0.0272(10) 0.0153(9) 0.0192(10) 0.0098(9)
C6 0.0373(12) 0.0355(11) 0.0365(12) 0.0165(9) 0.0259(11) 0.0104(10)
C7 0.0389(12) 0.0284(10) 0.0319(11) 0.0095(9) 0.0243(10) 0.0061(9)
C8 0.0303(11) 0.0304(10) 0.0269(10) 0.0062(8) 0.0177(9) 0.0048(8)
C9 0.0331(12) 0.0437(13) 0.0441(13) 0.0018(10) 0.0214(11) -0.0002(11)
C10 0.0604(17) 0.0318(12) 0.0464(14) 0.0081(11) 0.0363(14) 0.0011(10)
C11 0.0689(19) 0.0365(13) 0.0581(17) -0.0120(13) 0.0373(16) -0.0132(12)
C12 0.0455(15) 0.0541(16) 0.0578(17) -0.0147(13) 0.0245(14) -0.0098(14)
C13 0.0282(12) 0.0585(15) 0.0465(14) 0.0064(11) 0.0197(11) 0.0183(12)
C14 0.0301(14) 0.129(3) 0.0529(17) 0.0267(16) 0.0241(13) 0.0157(18)
C15 0.0276(13) 0.0674(18) 0.0541(16) -0.0057(12) 0.0204(12) -0.0056(14)
C16 0.0488(15) 0.0516(15) 0.0530(15) 0.0214(12) 0.0306(13) 0.0239(13)
C17 0.0376(13) 0.0472(14) 0.0455(14) 0.0088(11) 0.0270(12) 0.0150(11)
N1 0.0242(9) 0.0398(10) 0.0318(10) 0.0062(8) 0.0141(8) 0.0070(8)
N2 0.0266(10) 0.0719(15) 0.0412(11) 0.0179(10) 0.0188(9) 0.0174(11)
O1 0.0433(9) 0.0510(10) 0.0346(9) 0.0273(8) 0.0228(8) 0.0121(7)
O2 0.0373(9) 0.0419(9) 0.0358(8) 0.0138(7) 0.0216(8) -0.0021(7)
O1W 0.0245(11) 0.0252(10) 0.0319(11) 0.000 0.0190(10) 0.000
O3 0.1034(17) 0.1078(18) 0.0677(13) 0.0817(15) 0.0718(14) 0.0575(13)
O4 0.0232(7) 0.0305(7) 0.0271(7) 0.0091(6) 0.0146(6) 0.0064(6)
Mn1 0.01989(17) 0.02365(16) 0.02283(17) 0.00100(11) 0.01253(13) 0.00210(11)

loop_
_atom_type_symbol
_atom_type_description
_atom_type_scat_dispersion_real
_atom_type_scat_dispersion_imag
_atom_type_scat_source
C C 0.0033 0.0016 'International Tables Vol C Tables 4.2.6.8 and 6.1.1.4'
H H 0.0000 0.0000 'International Tables Vol C Tables 4.2.6.8 and 6.1.1.4'
N N 0.0061 0.0033 'International Tables Vol C Tables 4.2.6.8 and 6.1.1.4'
O O 0.0106 0.0060 'International Tables Vol C Tables 4.2.6.8 and 6.1.1.4'
Mn Mn 0.3368 0.7283 'International Tables Vol C Tables 4.2.6.8 and 6.1.1.4'

loop_
_geom_angle_atom_site_label_1
_geom_angle_atom_site_label_2
_geom_angle_atom_site_label_3
_geom_angle_site_symmetry_1
_geom_angle_site_symmetry_3
_geom_angle
O2 C1 O1 . . 126.60(18)
O2 C1 C2 . . 117.30(18)
O1 C1 C2 . . 116.07(18)
C3 C2 C8 . . 119.57(18)
C3 C2 C1 . . 119.00(19)
C8 C2 C1 . . 121.33(18)
C2 C3 C4 . . 121.3(2)
C2 C3 H3 . . 119.3
C4 C3 H3 . . 119.3
C5 C4 C3 . . 120.3(2)
C5 C4 H4 . . 119.9
C3 C4 H4 . . 119.9
C4 C5 C7 . . 120.31(18)
C4 C5 C6 . . 120.2(2)
C7 C5 C6 . . 118.88(19)
O3 C6 O4 . . 124.86(19)
O3 C6 C5 . . 114.36(18)
O4 C6 C5 . . 120.78(18)
C5 C7 C10 . . 121.9(2)
C5 C7 C8 . . 119.17(19)
C10 C7 C8 . . 119.0(2)
C9 C8 C2 . . 122.82(19)
C9 C8 C7 . . 118.2(2)
C2 C8 C7 . . 118.94(19)
C12 C9 C8 . . 120.9(2)
C12 C9 H9 . . 119.5
C8 C9 H9 . . 119.5
C11 C10 C7 . . 120.9(2)
C11 C10 H10 . . 119.6
C7 C10 H10 . . 119.6
C10 C11 C12 . . 120.1(2)
C10 C11 H11 . . 119.9
C12 C11 H11 . . 119.9
C9 C12 C11 . . 120.9(2)
C9 C12 H12 . . 119.5
C11 C12 H12 . . 119.5
N1 C13 N2 . . 112.1(2)
N1 C13 H13 . . 123.9
N2 C13 H13 . . 123.9
N2 C14 C15 . . 114.4(2)
N2 C14 H14A . . 108.7
C15 C14 H14A . . 108.7
N2 C14 H14B . . 108.7
C15 C14 H14B . . 108.7
H14A C14 H14B . . 107.6
C14 C15 C15 . 2 114.7(3)
C14 C15 H15A . . 108.6
C15 C15 H15A 2 . 108.6
C14 C15 H15B . . 108.6
C15 C15 H15B 2 . 108.6
H15A C15 H15B . . 107.6
C17 C16 N2 . . 106.1(2)
C17 C16 H16 . . 127.0
N2 C16 H16 . . 127.0
C16 C17 N1 . . 110.4(2)
C16 C17 H17 . . 124.8
N1 C17 H17 . . 124.8
C13 N1 C17 . . 104.58(19)
C13 N1 Mn1 . . 124.47(16)
C17 N1 Mn1 . . 130.37(15)
C13 N2 C16 . . 106.84(19)
C13 N2 C14 . . 126.7(2)
C16 N2 C14 . . 126.5(2)
C1 O1 Mn1 . . 140.78(13)
C1 O2 Mn1 . 2_656 133.19(13)
Mn1 O1W Mn1 . 2_656 118.46(9)
Mn1 O1W H1W1 . . 101(2)
Mn1 O1W H1W1 2_656 . 112(2)
C6 O4 Mn1 . 8_556 128.35(12)
C6 O4 Mn1 . 4_646 123.05(12)
Mn1 O4 Mn1 8_556 4_646 106.99(5)
O1 Mn1 O2 . 2_656 89.34(6)
O1 Mn1 O1W . . 89.50(6)
O2 Mn1 O1W 2_656 . 89.38(5)
O1 Mn1 O4 . 8_455 91.01(6)
O2 Mn1 O4 2_656 8_455 111.20(5)
O1W Mn1 O4 . 8_455 159.42(5)
O1 Mn1 N1 . . 174.19(6)
O2 Mn1 N1 2_656 . 85.26(6)
O1W Mn1 N1 . . 88.30(6)
O4 Mn1 N1 8_455 . 92.93(6)
O1 Mn1 O4 . 4_656 93.37(6)
O2 Mn1 O4 2_656 4_656 174.98(6)
O1W Mn1 O4 . 4_656 86.42(4)
O4 Mn1 O4 8_455 4_656 73.01(5)
N1 Mn1 O4 . 4_656 91.86(6)

loop_
_geom_bond_atom_site_label_1
_geom_bond_atom_site_label_2
_geom_bond_site_symmetry_2
_geom_bond_distance
_geom_bond_publ_flag
C1 O2 . 1.245(2) ?
C1 O1 . 1.256(2) ?
C1 C2 . 1.518(3) ?
C2 C3 . 1.368(3) ?
C2 C8 . 1.423(3) ?
C3 C4 . 1.406(3) ?
C3 H3 . 0.93 ?
C4 C5 . 1.364(3) ?
C4 H4 . 0.93 ?
C5 C7 . 1.420(3) ?
C5 C6 . 1.510(3) ?
C6 O3 . 1.228(3) ?
C6 O4 . 1.263(2) ?
C7 C10 . 1.420(3) ?
C7 C8 . 1.426(3) ?
C8 C9 . 1.414(3) ?
C9 C12 . 1.362(4) ?
C9 H9 . 0.93 ?
C10 C11 . 1.359(4) ?
C10 H10 . 0.93 ?
C11 C12 . 1.401(4) ?
C11 H11 . 0.93 ?
C12 H12 . 0.93 ?
C13 N1 . 1.323(3) ?
C13 N2 . 1.336(3) ?
C13 H13 . 0.93 ?
C14 N2 . 1.467(3) ?
C14 C15 . 1.470(4) ?
C14 H14A . 0.97 ?
C14 H14B . 0.97 ?
C15 C15 2 1.497(4) ?
C15 H15A . 0.97 ?
C15 H15B . 0.97 ?
C16 C17 . 1.357(3) ?
C16 N2 . 1.358(3) ?
C16 H16 . 0.93 ?
C17 N1 . 1.358(3) ?
C17 H17 . 0.93 ?
Mn1 N1 . 2.2157(17) y
Mn1 O1 . 2.1343(15) y
Mn1 O2 2_656 2.1535(14) ?
Mn1 O1W . 2.2085(11) y
O1W Mn1 2_656 2.2085(11) ?
O1W H1W1 . 0.83(3) ?
O4 Mn1 8_556 2.2115(14) ?
O4 Mn1 4_646 2.4148(13) ?
Mn1 O2 2_656 2.1535(14) y
Mn1 O4 8_455 2.2115(14) y
Mn1 O4 4_656 2.4148(13) y

loop_
_geom_hbond_atom_site_label_D
_geom_hbond_atom_site_label_H
_geom_hbond_atom_site_label_A
_geom_hbond_site_symmetry_A
_geom_hbond_distance_DH
_geom_hbond_distance_HA
_geom_hbond_distance_DA
_geom_hbond_angle_DHA
O1W H1W1 O3 4_656 0.83(3) 1.72(3) 2.5361(19) 166(3)
